data_1540565
loop_
_publ_author_name
'Gregson, Matthew'
'Chilton, Nicholas F.'
'Ariciu, Ana-Maria'
'Tuna, Floriana'
'Crowe, Iain F.'
'Lewis, William'
'Blake, Alexander J.'
'Collison, David'
'McInnes, Eric J. L.'
'Winpenny, Richard E. P.'
'Liddle, Stephen T.'

_publ_section_title
;
 A monometallic lanthanide bis(methanediide) single molecule magnet with a
 large energy barrier and complex spin relaxation behaviour
;
_journal_issue 1
_journal_name_full 'Chem. Sci.'
_journal_page_first 155
_journal_paper_doi 10.1039/C5SC03111G
_journal_volume 7
_journal_year 2016
_chemical_formula_moiety 'C62 H76 N4 P4 Si4 Y, C20 H40 K O8, 2(C4 H8 O)'
_chemical_formula_sum 'C90 H132 K N4 O10 P4 Si4 Y'
_chemical_formula_weight 1794.24
_chemical_name_systematic
;
 ?
;
_space_group_crystal_system triclinic
_space_group_IT_number 2
_space_group_name_Hall '-P 1'
_space_group_name_H-M_alt 'P -1'
_symmetry_space_group_name_Hall '-P 1'
_symmetry_space_group_name_H-M 'P -1'
_atom_sites_solution_hydrogens geom
_atom_sites_solution_primary direct
_atom_sites_solution_secondary difmap
_audit_creation_date 2014-04-28
_audit_creation_method
;
Olex2 1.2
(compiled 2014.03.20 svn.r2914 for OlexSys, GUI svn.r4816)
;
_audit_update_record
;
2015-03-13 deposited with the CCDC.
2015-11-23 downloaded from the CCDC.
;
_cell_angle_alpha 98.667(2)
_cell_angle_beta 94.975(2)
_cell_angle_gamma 93.716(3)
_cell_formula_units_Z 2
_cell_length_a 15.1169(5)
_cell_length_b 15.2820(5)
_cell_length_c 21.1716(5)
_cell_measurement_reflns_used 13871
_cell_measurement_temperature 120(2)
_cell_measurement_theta_max 74.3650
_cell_measurement_theta_min 3.9690
_cell_volume 4801.8(3)
_computing_cell_refinement
;
CrysAlisPro, Agilent Technologies,
Version 1.171.37.31 (release 14-01-2014 CrysAlis171 .NET)
(compiled Jan 14 2014,18:38:05)
;
_computing_data_collection
;
CrysAlisPro, Agilent Technologies,
Version 1.171.37.31 (release 14-01-2014 CrysAlis171 .NET)
(compiled Jan 14 2014,18:38:05)
;
_computing_data_reduction
;
CrysAlisPro, Agilent Technologies,
Version 1.171.37.31 (release 14-01-2014 CrysAlis171 .NET)
(compiled Jan 14 2014,18:38:05)
;
_computing_molecular_graphics 'Olex2 (Dolomanov et al., 2009)'
_computing_publication_material 'Olex2 (Dolomanov et al., 2009)'
_computing_structure_refinement 'ShelXL (Sheldrick, 2008)'
_computing_structure_solution 'ShelXS (Sheldrick, 2008)'
_diffrn_ambient_temperature 120(2)
_diffrn_detector 'CCD area detector'
_diffrn_detector_area_resol_mean 10.3613
_diffrn_detector_type 'Agilent Diffraction Atlas detector'
_diffrn_measured_fraction_theta_full 0.999
_diffrn_measured_fraction_theta_max 0.965
_diffrn_measurement_device '\k-geometry diffractometer'
_diffrn_measurement_device_type 'SuperNova-Duo, Atlas'
_diffrn_measurement_method '\w scans'
_diffrn_orient_matrix_UB_11 -0.0889456000
_diffrn_orient_matrix_UB_12 -0.0320098000
_diffrn_orient_matrix_UB_13 -0.0405903000
_diffrn_orient_matrix_UB_21 0.0027254000
_diffrn_orient_matrix_UB_22 0.0865765000
_diffrn_orient_matrix_UB_23 -0.0290588000
_diffrn_orient_matrix_UB_31 0.0511024000
_diffrn_orient_matrix_UB_32 -0.0440899000
_diffrn_orient_matrix_UB_33 -0.0545729000
_diffrn_radiation_collimation 'focusing mirrors'
_diffrn_radiation_monochromator mirror
_diffrn_radiation_probe x-ray
_diffrn_radiation_type CuK\a
_diffrn_radiation_wavelength 1.54184
_diffrn_reflns_av_R_equivalents 0.0610
_diffrn_reflns_av_unetI/netI 0.0713
_diffrn_reflns_laue_measured_fraction_full 0.999
_diffrn_reflns_laue_measured_fraction_max 0.965
_diffrn_reflns_limit_h_max 18
_diffrn_reflns_limit_h_min -18
_diffrn_reflns_limit_k_max 17
_diffrn_reflns_limit_k_min -19
_diffrn_reflns_limit_l_max 20
_diffrn_reflns_limit_l_min -26
_diffrn_reflns_number 37308
_diffrn_reflns_point_group_measured_fraction_full 0.999
_diffrn_reflns_point_group_measured_fraction_max 0.965
_diffrn_reflns_theta_full 67.684
_diffrn_reflns_theta_max 74.771
_diffrn_reflns_theta_min 3.340
_diffrn_source 'microfocus sealed tube'
_diffrn_source_target Cu
_diffrn_source_type 'Agilent Diffraction microfocus tube'
_exptl_absorpt_coefficient_mu 2.791
_exptl_absorpt_correction_T_max 0.846
_exptl_absorpt_correction_T_min 0.733
_exptl_absorpt_correction_type gaussian
_exptl_absorpt_process_details
;
CrysAlisPro, Agilent Technologies,
Version 1.171.37.31 (release 14-01-2014 CrysAlis171 .NET)
(compiled Jan 14 2014,18:38:05)
Numerical absorption correction based on gaussian integration over
            a multifaceted crystal model
Empirical absorption correction using spherical harmonics,
 implemented in SCALE3 ABSPACK scaling algorithm.
;
_exptl_crystal_colour 'clear yellow'
_exptl_crystal_colour_lustre clear
_exptl_crystal_colour_primary yellow
_exptl_crystal_density_diffrn 1.241
_exptl_crystal_description block
_exptl_crystal_F_000 1908
_exptl_crystal_size_max 0.1625
_exptl_crystal_size_mid 0.1166
_exptl_crystal_size_min 0.073
_refine_diff_density_max 2.069
_refine_diff_density_min -1.148
_refine_diff_density_rms 0.123
_refine_ls_extinction_method none
_refine_ls_goodness_of_fit_ref 1.031
_refine_ls_hydrogen_treatment constr
_refine_ls_matrix_type full
_refine_ls_number_parameters 1053
_refine_ls_number_reflns 19007
_refine_ls_number_restraints 160
_refine_ls_restrained_S_all 1.045
_refine_ls_R_factor_all 0.0860
_refine_ls_R_factor_gt 0.0734
_refine_ls_shift/su_max 0.001
_refine_ls_shift/su_mean 0.000
_refine_ls_structure_factor_coef Fsqd
_refine_ls_weighting_details 'w=1/[\s^2^(Fo^2^)+(0.1365P)^2^] where P=(Fo^2^+2Fc^2^)/3'
_refine_ls_weighting_scheme calc
_refine_ls_wR_factor_gt 0.1877
_refine_ls_wR_factor_ref 0.2045
_reflns_Friedel_coverage 0.000
_reflns_number_gt 15405
_reflns_number_total 19007
_reflns_threshold_expression 'I > 2\s(I)'
_cod_data_source_file c5sc03111g2.cif
_cod_data_source_block 2Y
_cod_depositor_comments 'Adding full bibliography for 1540562--1540566.cif.'
_cod_original_cell_volume 4801.8(2)
_cod_database_code 1540565
_nottingham_internal_coll_name YMGALA
_nottingham_internal_coll_number 13410
_nottingham_internal_coll_client MG/STL
_nottingham_internal_coll_type custom
_nottingham_internal_coll_frame_time '72.0000, 18.0000'
_nottingham_internal_coll_frame_width 1.0000
_nottingham_internal_coll_frame_method 'omega scans'
_nottingham_internal_coll_user MG
_nottingham_internal_coll_date 27/03/2014
_nottingham_internal_coll_location NOTTS
_nottingham_internal_process_user MG
_nottingham_internal_process_date 28/03/2014
_nottingham_internal_solution_user MG
_nottingham_internal_solution_date 28/03/2014
_nottingham_internal_refinement_user MG
_nottingham_internal_refinement_date 28/04/2014
_nottingham_internal_validation_user pczwl
_nottingham_internal_validation_date 16/1/2015
_nottingham_internal_archive_date 16/1/2015
_shelxl_version_number 2013-4
_chemical_oxdiff_formula 'C90 H132 K1 N4 O10 P4 Si4 Y1'
_shelx_space_group_comment
;
The symmetry employed for this shelxl refinement is uniquely defined
by the following loop, which should always be used as a source of
symmetry information in preference to the above space-group names.
They are only intended as comments.
;
_reflns_odcompleteness_completeness 99.89
_reflns_odcompleteness_iscentric 1
_reflns_odcompleteness_theta 66.97
_olex2_refinement_description
;
1. Fixed Uiso
 At 1.2 times of:
  All C(H) groups, All C(H,H) groups, All C(H,H,H,H) groups
 At 1.5 times of:
  All C(H,H,H) groups
2. Restrained distances
 O9-C86 \\sim O9-C83 \\sim O9-C83A \\sim O10-C90 \\sim O10-C87A \\sim O10-C87
 with sigma of 0.02
 C84-C83 \\sim C86-C85 \\sim C84-C83A \\sim C90-C89 \\sim C88A-C87A \\sim
C88-C87
 with sigma of 0.02
 C89-C88A \\sim C89-C88 \\sim C85-C84
 with sigma of 0.02
3. Uiso/Uaniso restraints and constraints
C90 \\sim C89 \\sim C87A \\sim O10 \\sim C88A \\sim C88 \\sim C87: within 1.7A
with sigma of 0.02 and sigma for terminal atoms of 0.04
4. Rigid body (RIGU) restrains
 O10, C90, C89, C87A, C88A, C87, C88
 with sigma for 1-2 distances of 0.002 and sigma for 1-3 distances of 0.002
 C85, C86, O9, C83A, C83, C84
 with sigma for 1-2 distances of 0.004 and sigma for 1-3 distances of 0.004
5. Others
 Sof(C83A)=Sof(H83C)=Sof(H83D)=Sof(H84C)=Sof(H84D)=1-FVAR(1)
 Sof(C83)=Sof(H83A)=Sof(H83B)=Sof(H84A)=Sof(H84B)=FVAR(1)
 Sof(H89C)=Sof(H89D)=Sof(C87)=Sof(H87C)=Sof(H87D)=Sof(C88)=Sof(H88C)=Sof(H88D)=
 1-FVAR(2)
 Sof(C87A)=Sof(H87A)=Sof(H87B)=Sof(C88A)=Sof(H88A)=Sof(H88B)=Sof(H89A)=
 Sof(H89B)=FVAR(2)
6.a Secondary CH2 refined with riding coordinates:
 C63(H63A,H63B), C64(H64A,H64B), C65(H65A,H65B), C66(H66A,H66B), C67(H67A,
 H67B), C68(H68A,H68B), C69(H69A,H69B), C70(H70A,H70B), C71(H71A,H71B),
 C72(H72A,H72B), C73(H73A,H73B), C74(H74A,H74B), C75(H75A,H75B), C76(H76A,H76B),
  C77(H77A,H77B), C78(H78A,H78B), C79(H79A,H79B), C80(H80A,H80B), C81(H81A,
 H81B), C82(H82A,H82B), C83(H83A,H83B), C83A(H83C,H83D), C84(H84A,H84B),
 C84(H84C,H84D), C85(H85A,H85B), C86(H86A,H86B), C87A(H87A,H87B), C88A(H88A,
 H88B), C90(H90A,H90B), C89(H89A,H89B), C89(H89C,H89D), C87(H87C,H87D),
 C88(H88C,H88D)
6.b Aromatic/amide H refined with riding coordinates:
 C3(H3), C4(H4), C5(H5), C6(H6), C7(H7), C9(H9), C10(H10), C11(H11), C12(H12),
 C13(H13), C18(H18), C19(H19), C20(H20), C21(H21), C22(H22), C24(H24), C25(H25),
  C26(H26), C27(H27), C28(H28), C34(H34), C35(H35), C36(H36), C37(H37),
 C38(H38), C40(H40), C41(H41), C42(H42), C43(H43), C44(H44), C49(H49), C50(H50),
  C51(H51), C52(H52), C53(H53), C55(H55), C56(H56), C57(H57), C58(H58), C59(H59)
6.c Idealised Me refined as rotating group:
 C14(H14A,H14B,H14C), C15(H15A,H15B,H15C), C16(H16A,H16B,H16C), C29(H29A,H29B,
 H29C), C30(H30A,H30B,H30C), C31(H31A,H31B,H31C), C45(H45A,H45B,H45C), C46(H46A,
 H46B,H46C), C47(H47A,H47B,H47C), C60(H60A,H60B,H60C), C61(H61A,H61B,H61C),
 C62(H62A,H62B,H62C)
;

loop_
_space_group_symop_operation_xyz
'x, y, z'
'-x, -y, -z'

loop_
_atom_site_label
_atom_site_type_symbol
_atom_site_fract_x
_atom_site_fract_y
_atom_site_fract_z
_atom_site_U_iso_or_equiv
_atom_site_adp_type
_atom_site_occupancy
_atom_site_site_symmetry_order
_atom_site_calc_flag
_atom_site_refinement_flags_posn
_atom_site_refinement_flags_occupancy
_atom_site_disorder_assembly
_atom_site_disorder_group
Y1 Y 0.24903(2) 0.75051(2) 0.24747(2) 0.02598(10) Uani 1 1 d . . . .
P1 P 0.05823(5) 0.78577(6) 0.27033(4) 0.02982(18) Uani 1 1 d . . . .
P2 P 0.16325(6) 0.87616(6) 0.16578(4) 0.02903(18) Uani 1 1 d . . . .
P3 P 0.42460(5) 0.75291(6) 0.33000(4) 0.02822(18) Uani 1 1 d . . . .
P4 P 0.34856(5) 0.58323(5) 0.22248(4) 0.02774(18) Uani 1 1 d . . . .
Si1 Si 0.10922(6) 0.67897(7) 0.37679(4) 0.0325(2) Uani 1 1 d . . . .
Si2 Si 0.34004(6) 0.85534(6) 0.10905(4) 0.0312(2) Uani 1 1 d . . . .
Si3 Si 0.36711(7) 0.93759(6) 0.37534(5) 0.0353(2) Uani 1 1 d . . . .
Si4 Si 0.18647(6) 0.53253(6) 0.12646(4) 0.02876(19) Uani 1 1 d . . . .
N1 N 0.12062(18) 0.72494(19) 0.30870(13) 0.0292(6) Uani 1 1 d . . . .
N2 N 0.26181(19) 0.84166(19) 0.16127(14) 0.0311(6) Uani 1 1 d . . . .
N3 N 0.35906(18) 0.83262(19) 0.33259(13) 0.0304(6) Uani 1 1 d . . . .
N4 N 0.25573(19) 0.60107(19) 0.18433(13) 0.0292(6) Uani 1 1 d . . . .
C1 C 0.1191(2) 0.8329(3) 0.22316(17) 0.0343(7) Uani 1 1 d . . . .
C2 C -0.0402(2) 0.7193(2) 0.22705(18) 0.0359(8) Uani 1 1 d . . . .
C3 C -0.0697(2) 0.7340(3) 0.16617(19) 0.0416(9) Uani 1 1 d . . . .
H3 H -0.0441 0.7833 0.1498 0.050 Uiso 1 1 calc R . . .
C4 C -0.1369(3) 0.6771(3) 0.1284(2) 0.0496(10) Uani 1 1 d . . . .
H4 H -0.1563 0.6878 0.0866 0.060 Uiso 1 1 calc R . . .
C5 C -0.1747(3) 0.6060(3) 0.1519(2) 0.0535(12) Uani 1 1 d . . . .
H5 H -0.2188 0.5662 0.1256 0.064 Uiso 1 1 calc R . . .
C6 C -0.1491(3) 0.5920(3) 0.2132(2) 0.0515(11) Uani 1 1 d . . . .
H6 H -0.1770 0.5442 0.2300 0.062 Uiso 1 1 calc R . . .
C7 C -0.0815(3) 0.6485(3) 0.2510(2) 0.0437(9) Uani 1 1 d . . . .
H7 H -0.0637 0.6386 0.2933 0.052 Uiso 1 1 calc R . . .
C8 C 0.0089(2) 0.8669(2) 0.32760(16) 0.0330(7) Uani 1 1 d . . . .
C9 C -0.0813(3) 0.8710(3) 0.33035(18) 0.0391(8) Uani 1 1 d . . . .
H9 H -0.1216 0.8297 0.3019 0.047 Uiso 1 1 calc R . . .
C10 C -0.1145(3) 0.9349(3) 0.3741(2) 0.0494(10) Uani 1 1 d . . . .
H10 H -0.1770 0.9374 0.3751 0.059 Uiso 1 1 calc R . . .
C11 C -0.0570(3) 0.9943(3) 0.41594(19) 0.0489(10) Uani 1 1 d . . . .
H11 H -0.0796 1.0371 0.4465 0.059 Uiso 1 1 calc R . . .
C12 C 0.0346(3) 0.9915(3) 0.4134(2) 0.0503(10) Uani 1 1 d . . . .
H12 H 0.0746 1.0329 0.4420 0.060 Uiso 1 1 calc R . . .
C13 C 0.0673(3) 0.9285(3) 0.36936(19) 0.0457(9) Uani 1 1 d . . . .
H13 H 0.1298 0.9271 0.3675 0.055 Uiso 1 1 calc R . . .
C14 C 0.0655(3) 0.5580(3) 0.3605(2) 0.0479(9) Uani 1 1 d . . . .
H14A H 0.0009 0.5536 0.3624 0.072 Uiso 1 1 calc GR . . .
H14B H 0.0939 0.5265 0.3929 0.072 Uiso 1 1 calc GR . . .
H14C H 0.0791 0.5313 0.3177 0.072 Uiso 1 1 calc GR . . .
C15 C 0.0306(3) 0.7339(3) 0.4322(2) 0.0469(9) Uani 1 1 d . . . .
H15A H 0.0536 0.7954 0.4482 0.070 Uiso 1 1 calc GR . . .
H15B H 0.0257 0.7014 0.4685 0.070 Uiso 1 1 calc GR . . .
H15C H -0.0283 0.7333 0.4087 0.070 Uiso 1 1 calc GR . . .
C16 C 0.2201(3) 0.6833(3) 0.42333(19) 0.0417(8) Uani 1 1 d . . . .
H16A H 0.2602 0.6487 0.3975 0.063 Uiso 1 1 calc GR . . .
H16B H 0.2134 0.6585 0.4629 0.063 Uiso 1 1 calc GR . . .
H16C H 0.2449 0.7452 0.4342 0.063 Uiso 1 1 calc GR . . .
C17 C 0.0958(2) 0.8467(2) 0.08786(16) 0.0313(7) Uani 1 1 d . . . .
C18 C 0.0401(3) 0.9044(2) 0.06241(17) 0.0364(7) Uani 1 1 d . . . .
H18 H 0.0420 0.9645 0.0826 0.044 Uiso 1 1 calc R . . .
C19 C -0.0183(3) 0.8750(3) 0.00786(19) 0.0427(9) Uani 1 1 d . . . .
H19 H -0.0554 0.9154 -0.0091 0.051 Uiso 1 1 calc R . . .
C20 C -0.0231(3) 0.7875(3) -0.02204(19) 0.0416(8) Uani 1 1 d . . . .
H20 H -0.0634 0.7675 -0.0591 0.050 Uiso 1 1 calc R . . .
C21 C 0.0326(3) 0.7293(3) 0.00343(18) 0.0388(8) Uani 1 1 d . . . .
H21 H 0.0297 0.6689 -0.0161 0.047 Uiso 1 1 calc R . . .
C22 C 0.0920(2) 0.7595(2) 0.05709(18) 0.0361(7) Uani 1 1 d . . . .
H22 H 0.1308 0.7197 0.0731 0.043 Uiso 1 1 calc R . . .
C23 C 0.1632(3) 0.9978(2) 0.17854(17) 0.0376(8) Uani 1 1 d . . . .
C24 C 0.1157(3) 1.0386(3) 0.2256(2) 0.0464(9) Uani 1 1 d . . . .
H24 H 0.0845 1.0036 0.2513 0.056 Uiso 1 1 calc R . . .
C25 C 0.1127(4) 1.1312(3) 0.2363(2) 0.0622(14) Uani 1 1 d . . . .
H25 H 0.0794 1.1585 0.2688 0.075 Uiso 1 1 calc R . . .
C26 C 0.1579(4) 1.1821(3) 0.1997(3) 0.0647(14) Uani 1 1 d . . . .
H26 H 0.1565 1.2448 0.2069 0.078 Uiso 1 1 calc R . . .
C27 C 0.2055(4) 1.1416(3) 0.1520(3) 0.0608(12) Uani 1 1 d . . . .
H27 H 0.2366 1.1769 0.1265 0.073 Uiso 1 1 calc R . . .
C28 C 0.2085(3) 1.0509(3) 0.1412(2) 0.0475(9) Uani 1 1 d . . . .
H28 H 0.2414 1.0241 0.1083 0.057 Uiso 1 1 calc R . . .
C29 C 0.2934(3) 0.8643(3) 0.02505(17) 0.0412(8) Uani 1 1 d . . . .
H29A H 0.2590 0.8086 0.0058 0.062 Uiso 1 1 calc GR . . .
H29B H 0.3423 0.8756 -0.0008 0.062 Uiso 1 1 calc GR . . .
H29C H 0.2544 0.9132 0.0264 0.062 Uiso 1 1 calc GR . . .
C30 C 0.4191(3) 0.9568(3) 0.13677(19) 0.0412(8) Uani 1 1 d . . . .
H30A H 0.3878 1.0102 0.1327 0.062 Uiso 1 1 calc GR . . .
H30B H 0.4692 0.9551 0.1102 0.062 Uiso 1 1 calc GR . . .
H30C H 0.4415 0.9579 0.1817 0.062 Uiso 1 1 calc GR . . .
C31 C 0.4072(3) 0.7564(3) 0.1022(2) 0.0443(9) Uani 1 1 d . . . .
H31A H 0.4409 0.7546 0.1436 0.066 Uiso 1 1 calc GR . . .
H31B H 0.4487 0.7606 0.0694 0.066 Uiso 1 1 calc GR . . .
H31C H 0.3674 0.7022 0.0899 0.066 Uiso 1 1 calc GR . . .
C32 C 0.3773(2) 0.6699(2) 0.27797(16) 0.0316(7) Uani 1 1 d . . . .
C33 C 0.4560(2) 0.7194(2) 0.40817(16) 0.0315(7) Uani 1 1 d . . . .
C34 C 0.5012(3) 0.7760(3) 0.46020(18) 0.0386(8) Uani 1 1 d . . . .
H34 H 0.5147 0.8366 0.4570 0.046 Uiso 1 1 calc R . . .
C35 C 0.5267(3) 0.7447(3) 0.51671(19) 0.0440(9) Uani 1 1 d . . . .
H35 H 0.5586 0.7841 0.5515 0.053 Uiso 1 1 calc R . . .
C36 C 0.5065(3) 0.6570(3) 0.52322(18) 0.0451(9) Uani 1 1 d . . . .
H36 H 0.5238 0.6360 0.5621 0.054 Uiso 1 1 calc R . . .
C37 C 0.4608(3) 0.6007(3) 0.47191(19) 0.0425(8) Uani 1 1 d . . . .
H37 H 0.4462 0.5404 0.4756 0.051 Uiso 1 1 calc R . . .
C38 C 0.4359(2) 0.6313(3) 0.41502(18) 0.0357(7) Uani 1 1 d . . . .
H38 H 0.4048 0.5916 0.3802 0.043 Uiso 1 1 calc R . . .
C39 C 0.5340(2) 0.7914(3) 0.30853(17) 0.0354(7) Uani 1 1 d . . . .
C40 C 0.6105(3) 0.7498(3) 0.3246(2) 0.0446(9) Uani 1 1 d . . . .
H40 H 0.6092 0.7098 0.3549 0.054 Uiso 1 1 calc R . . .
C41 C 0.6880(3) 0.7662(4) 0.2970(2) 0.0548(11) Uani 1 1 d . . . .
H41 H 0.7393 0.7368 0.3079 0.066 Uiso 1 1 calc R . . .
C42 C 0.6916(3) 0.8250(4) 0.2537(2) 0.0578(12) Uani 1 1 d . . . .
H42 H 0.7450 0.8359 0.2346 0.069 Uiso 1 1 calc R . . .
C43 C 0.6162(3) 0.8684(4) 0.2383(2) 0.0534(11) Uani 1 1 d . . . .
H43 H 0.6183 0.9097 0.2090 0.064 Uiso 1 1 calc R . . .
C44 C 0.5384(3) 0.8512(3) 0.26558(19) 0.0443(9) Uani 1 1 d . . . .
H44 H 0.4871 0.8808 0.2547 0.053 Uiso 1 1 calc R . . .
C45 C 0.4843(4) 0.9900(3) 0.3988(3) 0.0616(13) Uani 1 1 d . . . .
H45A H 0.5161 0.9553 0.4275 0.092 Uiso 1 1 calc GR . . .
H45B H 0.4821 1.0508 0.4209 0.092 Uiso 1 1 calc GR . . .
H45C H 0.5155 0.9910 0.3602 0.092 Uiso 1 1 calc GR . . .
C46 C 0.3138(4) 0.9410(3) 0.4520(2) 0.0549(11) Uani 1 1 d . . . .
H46A H 0.2518 0.9162 0.4427 0.082 Uiso 1 1 calc GR . . .
H46B H 0.3153 1.0026 0.4735 0.082 Uiso 1 1 calc GR . . .
H46C H 0.3462 0.9060 0.4801 0.082 Uiso 1 1 calc GR . . .
C47 C 0.3124(3) 1.0125(3) 0.3248(2) 0.0462(9) Uani 1 1 d . . . .
H47A H 0.3415 1.0116 0.2851 0.069 Uiso 1 1 calc GR . . .
H47B H 0.3175 1.0731 0.3485 0.069 Uiso 1 1 calc GR . . .
H47C H 0.2493 0.9920 0.3142 0.069 Uiso 1 1 calc GR . . .
C48 C 0.3337(2) 0.4803(2) 0.25613(16) 0.0336(7) Uani 1 1 d . . . .
C49 C 0.2648(3) 0.4743(3) 0.29550(18) 0.0411(8) Uani 1 1 d . . . .
H49 H 0.2272 0.5217 0.3019 0.049 Uiso 1 1 calc R . . .
C50 C 0.2501(3) 0.4010(3) 0.3253(2) 0.0461(9) Uani 1 1 d . . . .
H50 H 0.2026 0.3982 0.3517 0.055 Uiso 1 1 calc R . . .
C51 C 0.3048(4) 0.3314(3) 0.3166(2) 0.0556(11) Uani 1 1 d . . . .
H51 H 0.2956 0.2810 0.3373 0.067 Uiso 1 1 calc R . . .
C52 C 0.3729(4) 0.3363(3) 0.2774(3) 0.0604(12) Uani 1 1 d . . . .
H52 H 0.4098 0.2885 0.2704 0.072 Uiso 1 1 calc R . . .
C53 C 0.3877(3) 0.4102(3) 0.2481(2) 0.0465(9) Uani 1 1 d . . . .
H53 H 0.4356 0.4131 0.2221 0.056 Uiso 1 1 calc R . . .
C54 C 0.4361(2) 0.5578(2) 0.16872(16) 0.0323(7) Uani 1 1 d . . . .
C55 C 0.5157(2) 0.6088(3) 0.18138(19) 0.0373(8) Uani 1 1 d . . . .
H55 H 0.5245 0.6541 0.2179 0.045 Uiso 1 1 calc R . . .
C56 C 0.5845(3) 0.5950(3) 0.1411(2) 0.0434(9) Uani 1 1 d . . . .
H56 H 0.6390 0.6311 0.1501 0.052 Uiso 1 1 calc R . . .
C57 C 0.5722(3) 0.5294(3) 0.0889(2) 0.0430(9) Uani 1 1 d . . . .
H57 H 0.6182 0.5201 0.0614 0.052 Uiso 1 1 calc R . . .
C58 C 0.4934(3) 0.4766(3) 0.07608(19) 0.0438(9) Uani 1 1 d . . . .
H58 H 0.4858 0.4303 0.0402 0.053 Uiso 1 1 calc R . . .
C59 C 0.4245(2) 0.4908(3) 0.11545(17) 0.0369(8) Uani 1 1 d . . . .
H59 H 0.3699 0.4549 0.1060 0.044 Uiso 1 1 calc R . . .
C60 C 0.1851(3) 0.4104(2) 0.13178(18) 0.0371(7) Uani 1 1 d . . . .
H60A H 0.2458 0.3917 0.1312 0.056 Uiso 1 1 calc GR . . .
H60B H 0.1473 0.3765 0.0951 0.056 Uiso 1 1 calc GR . . .
H60C H 0.1613 0.3995 0.1718 0.056 Uiso 1 1 calc GR . . .
C61 C 0.0689(2) 0.5609(3) 0.1341(2) 0.0407(8) Uani 1 1 d . . . .
H61A H 0.0517 0.5505 0.1761 0.061 Uiso 1 1 calc GR . . .
H61B H 0.0293 0.5235 0.1001 0.061 Uiso 1 1 calc GR . . .
H61C H 0.0641 0.6235 0.1300 0.061 Uiso 1 1 calc GR . . .
C62 C 0.2135(3) 0.5443(3) 0.04258(17) 0.0388(8) Uani 1 1 d . . . .
H62A H 0.2166 0.6072 0.0378 0.058 Uiso 1 1 calc GR . . .
H62B H 0.1668 0.5114 0.0113 0.058 Uiso 1 1 calc GR . . .
H62C H 0.2709 0.5205 0.0351 0.058 Uiso 1 1 calc GR . . .
K1 K 0.75299(5) 0.26272(5) 0.25285(3) 0.03710(18) Uani 1 1 d . . . .
O1 O 0.56770(19) 0.22068(18) 0.22098(13) 0.0416(6) Uani 1 1 d . . . .
O2 O 0.6584(2) 0.1809(2) 0.33547(14) 0.0498(7) Uani 1 1 d . . . .
O3 O 0.8348(2) 0.2469(2) 0.37506(14) 0.0499(7) Uani 1 1 d . . . .
O4 O 0.93850(19) 0.29224(19) 0.27786(13) 0.0424(6) Uani 1 1 d . . . .
O5 O 0.84653(19) 0.34907(19) 0.17146(13) 0.0413(6) Uani 1 1 d . . . .
O6 O 0.67388(19) 0.27722(19) 0.13008(13) 0.0413(6) Uani 1 1 d . . . .
O7 O 0.7287(3) 0.4330(2) 0.30214(18) 0.0632(9) Uani 1 1 d . . . .
O8 O 0.7747(3) 0.0953(2) 0.19747(17) 0.0661(10) Uani 1 1 d . . . .
C63 C 0.5358(3) 0.1547(3) 0.2558(2) 0.0478(9) Uani 1 1 d . . . .
H63A H 0.5606 0.0976 0.2412 0.057 Uiso 1 1 calc R . . .
H63B H 0.4700 0.1459 0.2486 0.057 Uiso 1 1 calc R . . .
C64 C 0.5643(3) 0.1852(3) 0.3258(2) 0.0495(10) Uani 1 1 d . . . .
H64A H 0.5487 0.2468 0.3387 0.059 Uiso 1 1 calc R . . .
H64B H 0.5339 0.1465 0.3521 0.059 Uiso 1 1 calc R . . .
C65 C 0.6920(4) 0.1991(4) 0.4009(2) 0.0574(12) Uani 1 1 d . . . .
H65A H 0.6597 0.1597 0.4257 0.069 Uiso 1 1 calc R . . .
H65B H 0.6839 0.2615 0.4187 0.069 Uiso 1 1 calc R . . .
C66 C 0.7890(4) 0.1837(4) 0.4057(2) 0.0559(11) Uani 1 1 d . . . .
H66A H 0.8128 0.1901 0.4513 0.067 Uiso 1 1 calc R . . .
H66B H 0.7974 0.1229 0.3846 0.067 Uiso 1 1 calc R . . .
C67 C 0.9277(3) 0.2353(3) 0.3755(2) 0.0516(10) Uani 1 1 d . . . .
H67A H 0.9367 0.1759 0.3520 0.062 Uiso 1 1 calc R . . .
H67B H 0.9548 0.2395 0.4202 0.062 Uiso 1 1 calc R . . .
C68 C 0.9707(3) 0.3058(3) 0.3440(2) 0.0541(11) Uani 1 1 d . . . .
H68A H 0.9567 0.3650 0.3648 0.065 Uiso 1 1 calc R . . .
H68B H 1.0362 0.3032 0.3486 0.065 Uiso 1 1 calc R . . .
C69 C 0.9739(3) 0.3601(3) 0.2460(2) 0.0513(10) Uani 1 1 d . . . .
H69A H 1.0398 0.3621 0.2504 0.062 Uiso 1 1 calc R . . .
H69B H 0.9561 0.4184 0.2657 0.062 Uiso 1 1 calc R . . .
C70 C 0.9393(3) 0.3414(3) 0.1763(2) 0.0488(10) Uani 1 1 d . . . .
H70A H 0.9688 0.3843 0.1526 0.059 Uiso 1 1 calc R . . .
H70B H 0.9521 0.2808 0.1574 0.059 Uiso 1 1 calc R . . .
C71 C 0.8109(3) 0.3457(3) 0.10701(19) 0.0449(9) Uani 1 1 d . . . .
H71A H 0.8243 0.2896 0.0809 0.054 Uiso 1 1 calc R . . .
H71B H 0.8381 0.3959 0.0888 0.054 Uiso 1 1 calc R . . .
C72 C 0.7124(3) 0.3511(3) 0.1056(2) 0.0441(9) Uani 1 1 d . . . .
H72A H 0.6992 0.4070 0.1320 0.053 Uiso 1 1 calc R . . .
H72B H 0.6865 0.3509 0.0610 0.053 Uiso 1 1 calc R . . .
C73 C 0.5793(3) 0.2708(3) 0.1214(2) 0.0512(10) Uani 1 1 d . . . .
H73A H 0.5585 0.2588 0.0751 0.061 Uiso 1 1 calc R . . .
H73B H 0.5568 0.3274 0.1403 0.061 Uiso 1 1 calc R . . .
C74 C 0.5450(3) 0.1972(3) 0.1537(2) 0.0505(10) Uani 1 1 d . . . .
H74A H 0.4795 0.1872 0.1443 0.061 Uiso 1 1 calc R . . .
H74B H 0.5718 0.1417 0.1376 0.061 Uiso 1 1 calc R . . .
C75 C 0.6463(4) 0.4650(5) 0.2806(3) 0.0713(15) Uani 1 1 d . . . .
H75A H 0.6129 0.4206 0.2465 0.086 Uiso 1 1 calc R . . .
H75B H 0.6573 0.5210 0.2632 0.086 Uiso 1 1 calc R . . .
C76 C 0.5953(5) 0.4805(5) 0.3375(3) 0.0858(19) Uani 1 1 d . . . .
H76A H 0.5652 0.5363 0.3384 0.103 Uiso 1 1 calc R . . .
H76B H 0.5497 0.4308 0.3369 0.103 Uiso 1 1 calc R . . .
C77 C 0.6607(5) 0.4865(5) 0.3929(3) 0.089(2) Uani 1 1 d . . . .
H77A H 0.6457 0.4401 0.4191 0.107 Uiso 1 1 calc R . . .
H77B H 0.6620 0.5454 0.4201 0.107 Uiso 1 1 calc R . . .
C78 C 0.7505(5) 0.4733(5) 0.3674(3) 0.0847(19) Uani 1 1 d . . . .
H78A H 0.7859 0.5309 0.3702 0.102 Uiso 1 1 calc R . . .
H78B H 0.7849 0.4341 0.3917 0.102 Uiso 1 1 calc R . . .
C79 C 0.8312(5) 0.0404(4) 0.2280(3) 0.0767(18) Uani 1 1 d . . . .
H79A H 0.7970 0.0051 0.2547 0.092 Uiso 1 1 calc R . . .
H79B H 0.8801 0.0769 0.2560 0.092 Uiso 1 1 calc R . . .
C80 C 0.8677(4) -0.0194(4) 0.1760(3) 0.0668(14) Uani 1 1 d . . . .
H80A H 0.9272 -0.0368 0.1903 0.080 Uiso 1 1 calc R . . .
H80B H 0.8273 -0.0735 0.1609 0.080 Uiso 1 1 calc R . . .
C81 C 0.8729(5) 0.0380(5) 0.1254(3) 0.0799(18) Uani 1 1 d . . . .
H81A H 0.9314 0.0727 0.1303 0.096 Uiso 1 1 calc R . . .
H81B H 0.8640 0.0019 0.0821 0.096 Uiso 1 1 calc R . . .
C82 C 0.8001(6) 0.0973(5) 0.1355(3) 0.084(2) Uani 1 1 d . . . .
H82A H 0.8207 0.1587 0.1309 0.100 Uiso 1 1 calc R . . .
H82B H 0.7487 0.0770 0.1032 0.100 Uiso 1 1 calc R . . .
O9 O 0.1581(3) 0.2850(3) 0.43172(19) 0.0820(13) Uani 1 1 d . . . .
C83 C 0.1972(11) 0.2012(6) 0.4350(4) 0.086(3) Uani 0.74(3) 1 d . P A 1
H83A H 0.1574 0.1512 0.4106 0.103 Uiso 0.74(3) 1 calc R P A 1
H83B H 0.2554 0.2013 0.4169 0.103 Uiso 0.74(3) 1 calc R P A 1
C83A C 0.1487(18) 0.1979(9) 0.4428(9) 0.056(7) Uiso 0.26(3) 1 d . P A 2
H83C H 0.1660 0.1570 0.4058 0.067 Uiso 0.26(3) 1 calc R P A 2
H83D H 0.0861 0.1813 0.4492 0.067 Uiso 0.26(3) 1 calc R P A 2
C84 C 0.2083(7) 0.1931(5) 0.5016(3) 0.096(2) Uani 1 1 d . . . .
H84A H 0.2578 0.1560 0.5106 0.115 Uiso 0.74(3) 1 calc R P A 1
H84B H 0.1531 0.1664 0.5153 0.115 Uiso 0.74(3) 1 calc R P A 1
H84C H 0.1782 0.1569 0.5297 0.115 Uiso 0.26(3) 1 calc R P A 2
H84D H 0.2637 0.1659 0.4902 0.115 Uiso 0.26(3) 1 calc R P A 2
C85 C 0.2285(4) 0.2842(4) 0.5340(2) 0.0660(13) Uani 1 1 d . . . .
H85A H 0.2935 0.2969 0.5453 0.079 Uiso 1 1 calc R . . .
H85B H 0.1982 0.2945 0.5738 0.079 Uiso 1 1 calc R . . .
C86 C 0.1954(5) 0.3411(4) 0.4879(3) 0.0793(17) Uani 1 1 d . . . .
H86A H 0.1498 0.3782 0.5063 0.095 Uiso 1 1 calc R . . .
H86B H 0.2450 0.3807 0.4779 0.095 Uiso 1 1 calc R . . .
O10 O 0.6277(5) 0.7853(5) -0.0408(3) 0.125(2) Uani 1 1 d . . . .
C87A C 0.6910(16) 0.7449(13) -0.0021(10) 0.082(5) Uiso 0.36(3) 1 d . P B 1
H87A H 0.7454 0.7332 -0.0239 0.098 Uiso 0.36(3) 1 calc R P B 1
H87B H 0.6651 0.6889 0.0093 0.098 Uiso 0.36(3) 1 calc R P B 1
C88A C 0.7090(17) 0.8134(13) 0.0536(12) 0.086(5) Uiso 0.36(3) 1 d . P B 1
H88A H 0.7033 0.7863 0.0928 0.103 Uiso 0.36(3) 1 calc R P B 1
H88B H 0.7712 0.8391 0.0553 0.103 Uiso 0.36(3) 1 calc R P B 1
C90 C 0.6136(9) 0.8714(7) -0.0103(5) 0.133(3) Uani 1 1 d . . . .
H90A H 0.6417 0.9165 -0.0329 0.160 Uiso 1 1 calc R . . .
H90B H 0.5490 0.8791 -0.0116 0.160 Uiso 1 1 calc R . . .
C89 C 0.6508(8) 0.8826(7) 0.0531(4) 0.130(3) Uani 1 1 d . . . .
H89A H 0.6043 0.8764 0.0827 0.156 Uiso 0.36(3) 1 calc R P B 1
H89B H 0.6840 0.9415 0.0657 0.156 Uiso 0.36(3) 1 calc R P B 1
H89C H 0.6080 0.9080 0.0822 0.156 Uiso 0.64(3) 1 calc R P B 2
H89D H 0.7053 0.9237 0.0590 0.156 Uiso 0.64(3) 1 calc R P B 2
C87 C 0.6599(15) 0.7371(9) 0.0099(5) 0.097(3) Uani 0.64(3) 1 d . P B 2
H87C H 0.6160 0.6877 0.0138 0.116 Uiso 0.64(3) 1 calc R P B 2
H87D H 0.7170 0.7123 0.0003 0.116 Uiso 0.64(3) 1 calc R P B 2
C88 C 0.6718(15) 0.7991(8) 0.0673(6) 0.096(3) Uani 0.64(3) 1 d . P B 2
H88C H 0.6325 0.7803 0.0986 0.115 Uiso 0.64(3) 1 calc R P B 2
H88D H 0.7343 0.8024 0.0864 0.115 Uiso 0.64(3) 1 calc R P B 2

loop_
_atom_site_aniso_label
_atom_site_aniso_U_11
_atom_site_aniso_U_22
_atom_site_aniso_U_33
_atom_site_aniso_U_23
_atom_site_aniso_U_13
_atom_site_aniso_U_12
Y1 0.01851(16) 0.03057(16) 0.02832(16) 0.00343(11) 0.00106(10) 0.00229(11)
P1 0.0194(4) 0.0366(4) 0.0320(4) 0.0001(3) 0.0022(3) 0.0038(3)
P2 0.0240(4) 0.0320(4) 0.0304(4) 0.0030(3) -0.0008(3) 0.0056(3)
P3 0.0191(4) 0.0357(4) 0.0296(4) 0.0061(3) -0.0004(3) 0.0016(3)
P4 0.0201(4) 0.0322(4) 0.0313(4) 0.0045(3) 0.0037(3) 0.0045(3)
Si1 0.0239(4) 0.0400(5) 0.0341(4) 0.0054(4) 0.0061(3) 0.0026(4)
Si2 0.0257(4) 0.0361(5) 0.0322(4) 0.0074(3) 0.0015(3) 0.0010(4)
Si3 0.0368(5) 0.0317(4) 0.0350(5) 0.0041(4) -0.0059(4) 0.0003(4)
Si4 0.0222(4) 0.0312(4) 0.0316(4) 0.0014(3) 0.0016(3) 0.0019(3)
N1 0.0207(13) 0.0348(14) 0.0317(13) 0.0021(11) 0.0062(10) 0.0017(11)
N2 0.0246(14) 0.0343(14) 0.0337(14) 0.0063(11) -0.0019(11) 0.0020(11)
N3 0.0214(13) 0.0372(14) 0.0319(13) 0.0061(11) -0.0012(10) 0.0007(11)
N4 0.0227(13) 0.0328(14) 0.0329(13) 0.0053(11) 0.0038(10) 0.0063(11)
C1 0.0209(15) 0.0463(19) 0.0351(17) 0.0025(14) 0.0004(12) 0.0090(14)
C2 0.0246(16) 0.0404(18) 0.0406(18) -0.0036(15) 0.0021(13) 0.0111(14)
C3 0.0236(17) 0.051(2) 0.047(2) -0.0047(17) 0.0036(15) 0.0089(15)
C4 0.0254(18) 0.067(3) 0.049(2) -0.011(2) -0.0051(16) 0.0090(18)
C5 0.0201(17) 0.060(3) 0.070(3) -0.019(2) 0.0008(17) 0.0013(17)
C6 0.0254(19) 0.050(2) 0.076(3) -0.002(2) 0.0071(18) -0.0007(16)
C7 0.0256(18) 0.047(2) 0.055(2) 0.0002(18) 0.0027(16) 0.0021(15)
C8 0.0292(17) 0.0360(17) 0.0334(16) 0.0031(13) 0.0064(13) 0.0019(13)
C9 0.0320(19) 0.049(2) 0.0360(17) 0.0025(15) 0.0011(14) 0.0116(16)
C10 0.048(2) 0.058(2) 0.047(2) 0.0080(19) 0.0127(18) 0.027(2)
C11 0.065(3) 0.049(2) 0.0357(19) 0.0055(16) 0.0134(18) 0.022(2)
C12 0.058(3) 0.046(2) 0.041(2) -0.0043(17) 0.0058(18) -0.0040(19)
C13 0.043(2) 0.050(2) 0.0410(19) -0.0020(17) 0.0079(16) -0.0021(18)
C14 0.042(2) 0.043(2) 0.059(2) 0.0108(18) 0.0074(18) -0.0055(17)
C15 0.042(2) 0.063(3) 0.041(2) 0.0147(18) 0.0166(17) 0.0173(19)
C16 0.036(2) 0.050(2) 0.0409(19) 0.0137(16) 0.0036(15) 0.0062(16)
C17 0.0251(16) 0.0351(17) 0.0336(16) 0.0049(13) 0.0038(12) 0.0011(13)
C18 0.0371(19) 0.0361(17) 0.0352(17) 0.0038(14) -0.0013(14) 0.0081(15)
C19 0.039(2) 0.048(2) 0.0407(19) 0.0078(16) -0.0065(16) 0.0110(17)
C20 0.036(2) 0.049(2) 0.0372(18) 0.0015(16) -0.0037(15) -0.0002(16)
C21 0.037(2) 0.0377(18) 0.0395(18) -0.0011(15) 0.0050(15) 0.0038(15)
C22 0.0287(17) 0.0388(18) 0.0410(18) 0.0051(14) 0.0028(14) 0.0076(14)
C23 0.040(2) 0.0351(18) 0.0355(17) 0.0017(14) -0.0078(14) 0.0076(15)
C24 0.053(2) 0.045(2) 0.041(2) 0.0042(16) 0.0009(17) 0.0120(18)
C25 0.084(4) 0.046(2) 0.054(3) -0.004(2) -0.005(2) 0.029(2)
C26 0.083(4) 0.036(2) 0.069(3) -0.002(2) -0.019(3) 0.016(2)
C27 0.065(3) 0.042(2) 0.074(3) 0.016(2) -0.008(2) 0.002(2)
C28 0.046(2) 0.043(2) 0.054(2) 0.0102(18) 0.0022(18) 0.0060(17)
C29 0.040(2) 0.050(2) 0.0333(17) 0.0071(15) 0.0041(15) -0.0001(17)
C30 0.0327(19) 0.045(2) 0.045(2) 0.0143(16) -0.0012(15) -0.0093(15)
C31 0.037(2) 0.049(2) 0.052(2) 0.0146(17) 0.0147(17) 0.0087(17)
C32 0.0222(15) 0.0397(18) 0.0343(16) 0.0077(13) 0.0051(12) 0.0060(13)
C33 0.0208(15) 0.0399(17) 0.0350(16) 0.0073(13) 0.0035(12) 0.0078(13)
C34 0.0349(19) 0.0415(19) 0.0387(18) 0.0075(15) -0.0011(14) 0.0006(15)
C35 0.040(2) 0.055(2) 0.0350(18) 0.0024(16) -0.0017(15) 0.0096(18)
C36 0.042(2) 0.065(3) 0.0327(17) 0.0170(17) 0.0037(15) 0.0167(19)
C37 0.042(2) 0.045(2) 0.045(2) 0.0148(16) 0.0062(16) 0.0097(16)
C38 0.0281(17) 0.0418(19) 0.0386(18) 0.0088(15) 0.0032(14) 0.0074(14)
C39 0.0251(17) 0.0447(19) 0.0347(17) 0.0058(14) -0.0019(13) -0.0026(14)
C40 0.0215(17) 0.067(3) 0.048(2) 0.0223(19) -0.0008(15) -0.0010(16)
C41 0.0209(18) 0.086(3) 0.060(3) 0.024(2) -0.0001(17) 0.0045(19)
C42 0.0262(19) 0.098(4) 0.054(2) 0.027(2) 0.0048(17) -0.003(2)
C43 0.033(2) 0.081(3) 0.051(2) 0.030(2) 0.0000(17) -0.004(2)
C44 0.0289(19) 0.061(2) 0.044(2) 0.0165(18) 0.0005(15) -0.0019(17)
C45 0.054(3) 0.044(2) 0.078(3) 0.011(2) -0.029(2) -0.014(2)
C46 0.077(3) 0.051(2) 0.036(2) 0.0026(17) 0.006(2) 0.011(2)
C47 0.052(2) 0.039(2) 0.045(2) 0.0066(16) -0.0072(17) 0.0078(17)
C48 0.0275(17) 0.0390(18) 0.0338(16) 0.0053(14) 0.0001(13) 0.0038(14)
C49 0.041(2) 0.042(2) 0.0405(19) 0.0059(15) 0.0083(16) 0.0044(16)
C50 0.047(2) 0.049(2) 0.042(2) 0.0111(17) 0.0059(17) -0.0034(18)
C51 0.059(3) 0.048(2) 0.064(3) 0.025(2) 0.000(2) -0.001(2)
C52 0.056(3) 0.051(3) 0.082(3) 0.027(2) 0.009(2) 0.024(2)
C53 0.042(2) 0.048(2) 0.056(2) 0.0178(18) 0.0112(18) 0.0161(18)
C54 0.0257(16) 0.0417(18) 0.0325(16) 0.0108(14) 0.0045(12) 0.0103(14)
C55 0.0269(17) 0.0419(19) 0.0440(19) 0.0055(15) 0.0076(14) 0.0070(14)
C56 0.0298(19) 0.057(2) 0.050(2) 0.0184(18) 0.0119(16) 0.0137(17)
C57 0.035(2) 0.056(2) 0.045(2) 0.0182(18) 0.0165(16) 0.0167(17)
C58 0.043(2) 0.055(2) 0.0361(18) 0.0054(16) 0.0096(16) 0.0181(18)
C59 0.0249(17) 0.049(2) 0.0365(17) 0.0018(15) 0.0057(13) 0.0106(15)
C60 0.0372(19) 0.0312(17) 0.0410(18) 0.0018(14) 0.0014(14) 0.0004(14)
C61 0.0244(17) 0.044(2) 0.052(2) 0.0019(16) 0.0022(15) 0.0021(14)
C62 0.037(2) 0.046(2) 0.0309(16) 0.0009(14) 0.0005(14) 0.0032(16)
K1 0.0347(4) 0.0432(4) 0.0350(4) 0.0072(3) 0.0072(3) 0.0073(3)
O1 0.0389(15) 0.0414(14) 0.0463(14) 0.0107(11) 0.0081(11) 0.0020(11)
O2 0.0485(17) 0.0619(18) 0.0437(15) 0.0155(13) 0.0122(13) 0.0134(14)
O3 0.0532(18) 0.0600(18) 0.0387(14) 0.0102(13) 0.0068(12) 0.0121(14)
O4 0.0384(15) 0.0489(15) 0.0365(13) -0.0003(11) -0.0011(11) 0.0003(12)
O5 0.0379(15) 0.0483(15) 0.0372(13) 0.0036(11) 0.0077(11) 0.0005(12)
O6 0.0352(14) 0.0478(15) 0.0435(14) 0.0118(11) 0.0070(11) 0.0073(11)
O7 0.065(2) 0.063(2) 0.061(2) -0.0046(16) 0.0139(17) 0.0166(17)
O8 0.094(3) 0.0551(19) 0.0557(19) 0.0126(15) 0.0231(19) 0.0242(19)
C63 0.045(2) 0.043(2) 0.058(2) 0.0119(18) 0.0094(19) 0.0005(17)
C64 0.046(2) 0.052(2) 0.056(2) 0.0164(19) 0.0179(19) 0.0058(19)
C65 0.062(3) 0.078(3) 0.039(2) 0.020(2) 0.014(2) 0.016(2)
C66 0.067(3) 0.067(3) 0.039(2) 0.0170(19) 0.010(2) 0.019(2)
C67 0.051(3) 0.065(3) 0.038(2) 0.0042(18) -0.0033(17) 0.014(2)
C68 0.050(3) 0.064(3) 0.043(2) -0.0024(19) -0.0057(18) 0.004(2)
C69 0.042(2) 0.056(2) 0.051(2) 0.0010(19) 0.0001(18) -0.0077(19)
C70 0.037(2) 0.063(3) 0.046(2) 0.0058(19) 0.0091(17) -0.0051(19)
C71 0.047(2) 0.054(2) 0.0368(19) 0.0120(17) 0.0111(16) 0.0065(18)
C72 0.043(2) 0.052(2) 0.043(2) 0.0171(17) 0.0090(16) 0.0104(18)
C73 0.042(2) 0.066(3) 0.047(2) 0.016(2) -0.0014(18) 0.007(2)
C74 0.039(2) 0.058(3) 0.054(2) 0.011(2) 0.0014(18) -0.0017(19)
C75 0.069(4) 0.086(4) 0.063(3) 0.009(3) 0.011(3) 0.033(3)
C76 0.076(4) 0.094(5) 0.085(4) -0.006(4) 0.025(4) 0.007(4)
C77 0.084(5) 0.105(5) 0.067(4) -0.023(3) 0.029(3) -0.021(4)
C78 0.076(4) 0.092(5) 0.077(4) -0.018(3) 0.011(3) 0.005(3)
C79 0.119(6) 0.061(3) 0.050(3) 0.011(2) -0.007(3) 0.020(3)
C80 0.063(3) 0.059(3) 0.079(3) 0.018(3) -0.006(3) 0.015(2)
C81 0.085(5) 0.082(4) 0.085(4) 0.027(3) 0.030(3) 0.036(3)
C82 0.123(6) 0.083(4) 0.056(3) 0.020(3) 0.020(3) 0.056(4)
O9 0.076(3) 0.100(3) 0.065(2) 0.030(2) -0.0272(19) -0.028(2)
C83 0.114(9) 0.079(5) 0.065(4) 0.016(3) 0.024(4) -0.023(4)
C84 0.126(7) 0.078(4) 0.086(4) 0.019(3) 0.003(4) 0.016(4)
C85 0.062(3) 0.082(3) 0.055(3) 0.020(2) -0.006(2) 0.001(3)
C86 0.095(5) 0.072(3) 0.067(3) 0.019(3) -0.017(3) -0.003(3)
O10 0.126(5) 0.160(4) 0.082(3) 0.016(3) -0.024(3) 0.011(4)
C90 0.141(8) 0.140(5) 0.118(4) 0.033(3) -0.023(4) 0.021(5)
C89 0.143(7) 0.125(5) 0.119(4) 0.016(3) -0.023(4) 0.039(4)
C87 0.099(8) 0.119(5) 0.069(4) 0.006(3) -0.006(4) 0.021(4)
C88 0.099(8) 0.116(5) 0.072(4) 0.007(3) -0.002(4) 0.031(5)

loop_
_atom_type_symbol
_atom_type_description
_atom_type_scat_dispersion_real
_atom_type_scat_dispersion_imag
_atom_type_scat_source
C C 0.0181 0.0091 'International Tables Vol C Tables 4.2.6.8 and 6.1.1.4'
H H 0.0000 0.0000 'International Tables Vol C Tables 4.2.6.8 and 6.1.1.4'
K K 0.3868 1.0657 'International Tables Vol C Tables 4.2.6.8 and 6.1.1.4'
N N 0.0311 0.0180 'International Tables Vol C Tables 4.2.6.8 and 6.1.1.4'
O O 0.0492 0.0322 'International Tables Vol C Tables 4.2.6.8 and 6.1.1.4'
P P 0.2955 0.4335 'International Tables Vol C Tables 4.2.6.8 and 6.1.1.4'
Si Si 0.2541 0.3302 'International Tables Vol C Tables 4.2.6.8 and 6.1.1.4'
Y Y -0.2670 2.0244 'International Tables Vol C Tables 4.2.6.8 and 6.1.1.4'

loop_
_exptl_crystal_face_index_h
_exptl_crystal_face_index_k
_exptl_crystal_face_index_l
_exptl_crystal_face_perp_dist
_exptl_oxdiff_crystal_face_indexfrac_h
_exptl_oxdiff_crystal_face_indexfrac_k
_exptl_oxdiff_crystal_face_indexfrac_l
_exptl_oxdiff_crystal_face_x
_exptl_oxdiff_crystal_face_y
_exptl_oxdiff_crystal_face_z
-9 1 6 0.0655 -8.9877 1.0070 6.0021 0.5236 -0.1117 -0.8312
-5 -5 -7 0.0555 -5.0189 -4.9465 -7.0238 0.8898 -0.2378 0.3449
9 -1 -7 0.0389 8.9868 -1.0035 -7.0015 -0.4830 0.1411 0.8856
7 4 6 0.0717 7.0142 3.9457 6.0188 -0.9945 0.1858 -0.1440
1 -8 10 0.0515 0.9854 -8.0191 9.9490 -0.2348 -0.9807 -0.1390
-1 8 -10 0.0216 -0.9854 8.0191 -9.9490 0.2348 0.9807 0.1390
3 -9 6 0.0505 2.9780 -9.0094 5.9457 -0.2178 -0.9447 0.2249
5 -2 -11 0.0485 4.9819 -1.9735 -11.0047 0.0667 0.1625 0.9422
6 -8 -2 0.0571 5.9722 -7.9939 -2.0439 -0.1924 -0.6164 0.7692
-4 -1 13 0.0734 -3.9892 -1.0296 12.9866 -0.1393 -0.4774 -0.8672
-6 6 6 0.0877 -5.9744 5.9848 6.0302 0.0951 0.3266 -0.8983
-1 -6 12 0.0594 -1.0060 -6.0242 11.9590 -0.2031 -0.8718 -0.4384
-4 -9 4 0.0492 -4.0209 -8.9788 3.9471 0.4848 -0.9030 -0.0250
-7 -3 10 0.0653 -6.9966 -3.0041 9.9772 0.3135 -0.5691 -0.7696
1 0 13 0.0720 1.0116 -0.0489 12.9921 -0.6158 -0.3790 -0.6552
7 -3 9 0.0803 6.9966 -3.0479 8.9776 -0.8892 -0.5057 0.0020

loop_
_geom_angle_atom_site_label_1
_geom_angle_atom_site_label_2
_geom_angle_atom_site_label_3
_geom_angle
N1 Y1 N2 128.72(10)
N1 Y1 N3 101.39(9)
N1 Y1 N4 101.22(9)
N2 Y1 N3 101.19(10)
N2 Y1 N4 99.51(9)
N3 Y1 N4 128.51(9)
C1 Y1 N1 64.44(11)
C1 Y1 N2 64.37(11)
C1 Y1 N3 113.79(11)
C1 Y1 N4 117.68(11)
C32 Y1 N1 113.14(10)
C32 Y1 N2 118.13(10)
C32 Y1 N3 64.29(11)
C32 Y1 N4 64.34(10)
C32 Y1 C1 176.86(11)
N1 P1 C1 107.92(16)
N1 P1 C2 110.78(16)
N1 P1 C8 110.00(16)
C1 P1 C2 112.94(18)
C1 P1 C8 112.57(18)
C2 P1 C8 102.59(16)
N2 P2 C1 107.46(16)
N2 P2 C17 110.62(15)
N2 P2 C23 113.23(17)
C1 P2 C17 112.62(17)
C1 P2 C23 111.80(19)
C23 P2 C17 101.15(16)
N3 P3 C32 107.70(16)
N3 P3 C33 114.52(15)
N3 P3 C39 109.83(17)
C32 P3 C33 111.89(17)
C32 P3 C39 112.06(17)
C39 P3 C33 100.81(16)
N4 P4 C32 107.52(16)
N4 P4 C48 109.27(16)
N4 P4 C54 112.68(15)
C32 P4 C48 112.47(17)
C32 P4 C54 112.88(17)
C48 P4 C54 102.01(16)
N1 Si1 C14 113.77(18)
N1 Si1 C15 115.07(17)
N1 Si1 C16 109.37(16)
C15 Si1 C14 104.2(2)
C16 Si1 C14 106.2(2)
C16 Si1 C15 107.7(2)
N2 Si2 C29 114.81(16)
N2 Si2 C30 112.81(17)
N2 Si2 C31 108.46(16)
C30 Si2 C29 106.25(18)
C31 Si2 C29 106.43(19)
C31 Si2 C30 107.7(2)
N3 Si3 C45 115.4(2)
N3 Si3 C46 111.75(19)
N3 Si3 C47 108.68(17)
C46 Si3 C45 105.7(3)
C47 Si3 C45 105.2(2)
C47 Si3 C46 109.8(2)
N4 Si4 C60 115.49(16)
N4 Si4 C61 109.09(16)
N4 Si4 C62 112.41(16)
C60 Si4 C62 106.39(17)
C61 Si4 C60 104.98(18)
C61 Si4 C62 108.00(19)
P1 N1 Y1 93.55(13)
P1 N1 Si1 132.57(17)
Si1 N1 Y1 132.75(15)
P2 N2 Y1 94.13(13)
P2 N2 Si2 131.79(18)
Si2 N2 Y1 133.75(15)
P3 N3 Y1 93.81(13)
P3 N3 Si3 132.67(18)
Si3 N3 Y1 133.42(15)
P4 N4 Y1 93.91(13)
P4 N4 Si4 130.37(18)
Si4 N4 Y1 135.48(15)
P1 C1 Y1 93.64(16)
P1 C1 P2 168.9(2)
P2 C1 Y1 94.03(15)
C3 C2 P1 119.2(3)
C3 C2 C7 118.4(4)
C7 C2 P1 122.1(3)
C2 C3 H3 119.6
C2 C3 C4 120.8(4)
C4 C3 H3 119.6
C3 C4 H4 120.0
C5 C4 C3 120.1(4)
C5 C4 H4 120.0
C4 C5 H5 119.9
C4 C5 C6 120.2(4)
C6 C5 H5 119.9
C5 C6 H6 120.1
C5 C6 C7 119.8(5)
C7 C6 H6 120.1
C2 C7 C6 120.7(4)
C2 C7 H7 119.7
C6 C7 H7 119.7
C9 C8 P1 123.7(3)
C9 C8 C13 118.9(3)
C13 C8 P1 117.4(3)
C8 C9 H9 119.5
C8 C9 C10 120.9(4)
C10 C9 H9 119.5
C9 C10 H10 120.0
C11 C10 C9 120.1(4)
C11 C10 H10 120.0
C10 C11 H11 120.1
C10 C11 C12 119.8(4)
C12 C11 H11 120.1
C11 C12 H12 120.0
C13 C12 C11 120.0(4)
C13 C12 H12 120.0
C8 C13 H13 119.8
C12 C13 C8 120.3(4)
C12 C13 H13 119.8
Si1 C14 H14A 109.5
Si1 C14 H14B 109.5
Si1 C14 H14C 109.5
H14A C14 H14B 109.5
H14A C14 H14C 109.5
H14B C14 H14C 109.5
Si1 C15 H15A 109.5
Si1 C15 H15B 109.5
Si1 C15 H15C 109.5
H15A C15 H15B 109.5
H15A C15 H15C 109.5
H15B C15 H15C 109.5
Si1 C16 H16A 109.5
Si1 C16 H16B 109.5
Si1 C16 H16C 109.5
H16A C16 H16B 109.5
H16A C16 H16C 109.5
H16B C16 H16C 109.5
C18 C17 P2 123.1(3)
C22 C17 P2 118.1(3)
C22 C17 C18 118.3(3)
C17 C18 H18 119.7
C19 C18 C17 120.7(3)
C19 C18 H18 119.7
C18 C19 H19 119.6
C20 C19 C18 120.8(4)
C20 C19 H19 119.6
C19 C20 H20 120.7
C19 C20 C21 118.7(4)
C21 C20 H20 120.7
C20 C21 H21 119.9
C22 C21 C20 120.2(3)
C22 C21 H21 119.9
C17 C22 H22 119.4
C21 C22 C17 121.2(3)
C21 C22 H22 119.4
C24 C23 P2 119.0(3)
C24 C23 C28 118.4(4)
C28 C23 P2 122.5(3)
C23 C24 H24 119.6
C23 C24 C25 120.9(5)
C25 C24 H24 119.6
C24 C25 H25 120.1
C26 C25 C24 119.9(5)
C26 C25 H25 120.1
C25 C26 H26 120.2
C25 C26 C27 119.7(4)
C27 C26 H26 120.2
C26 C27 H27 119.6
C28 C27 C26 120.7(5)
C28 C27 H27 119.6
C23 C28 H28 119.8
C27 C28 C23 120.4(4)
C27 C28 H28 119.8
Si2 C29 H29A 109.5
Si2 C29 H29B 109.5
Si2 C29 H29C 109.5
H29A C29 H29B 109.5
H29A C29 H29C 109.5
H29B C29 H29C 109.5
Si2 C30 H30A 109.5
Si2 C30 H30B 109.5
Si2 C30 H30C 109.5
H30A C30 H30B 109.5
H30A C30 H30C 109.5
H30B C30 H30C 109.5
Si2 C31 H31A 109.5
Si2 C31 H31B 109.5
Si2 C31 H31C 109.5
H31A C31 H31B 109.5
H31A C31 H31C 109.5
H31B C31 H31C 109.5
P3 C32 Y1 94.12(15)
P3 C32 P4 169.4(2)
P4 C32 Y1 94.20(15)
C34 C33 P3 123.9(3)
C34 C33 C38 118.0(3)
C38 C33 P3 118.0(3)
C33 C34 H34 119.7
C35 C34 C33 120.7(4)
C35 C34 H34 119.7
C34 C35 H35 119.5
C36 C35 C34 121.0(4)
C36 C35 H35 119.5
C35 C36 H36 120.7
C37 C36 C35 118.6(4)
C37 C36 H36 120.7
C36 C37 H37 119.7
C36 C37 C38 120.7(4)
C38 C37 H37 119.7
C33 C38 H38 119.5
C37 C38 C33 121.0(4)
C37 C38 H38 119.5
C40 C39 P3 121.2(3)
C44 C39 P3 119.1(3)
C44 C39 C40 118.6(4)
C39 C40 H40 119.7
C41 C40 C39 120.5(4)
C41 C40 H40 119.7
C40 C41 H41 119.7
C42 C41 C40 120.5(4)
C42 C41 H41 119.7
C41 C42 H42 120.3
C41 C42 C43 119.4(4)
C43 C42 H42 120.3
C42 C43 H43 120.0
C44 C43 C42 119.9(4)
C44 C43 H43 120.0
C39 C44 H44 119.5
C43 C44 C39 120.9(4)
C43 C44 H44 119.5
Si3 C45 H45A 109.5
Si3 C45 H45B 109.5
Si3 C45 H45C 109.5
H45A C45 H45B 109.5
H45A C45 H45C 109.5
H45B C45 H45C 109.5
Si3 C46 H46A 109.5
Si3 C46 H46B 109.5
Si3 C46 H46C 109.5
H46A C46 H46B 109.5
H46A C46 H46C 109.5
H46B C46 H46C 109.5
Si3 C47 H47A 109.5
Si3 C47 H47B 109.5
Si3 C47 H47C 109.5
H47A C47 H47B 109.5
H47A C47 H47C 109.5
H47B C47 H47C 109.5
C49 C48 P4 116.8(3)
C53 C48 P4 125.3(3)
C53 C48 C49 117.8(4)
C48 C49 H49 119.3
C50 C49 C48 121.4(4)
C50 C49 H49 119.3
C49 C50 H50 120.0
C49 C50 C51 119.9(4)
C51 C50 H50 120.0
C50 C51 H51 120.4
C52 C51 C50 119.1(4)
C52 C51 H51 120.4
C51 C52 H52 119.7
C51 C52 C53 120.6(4)
C53 C52 H52 119.7
C48 C53 H53 119.5
C52 C53 C48 121.1(4)
C52 C53 H53 119.5
C55 C54 P4 118.0(3)
C55 C54 C59 118.9(3)
C59 C54 P4 123.1(3)
C54 C55 H55 119.5
C54 C55 C56 121.0(4)
C56 C55 H55 119.5
C55 C56 H56 120.2
C57 C56 C55 119.5(4)
C57 C56 H56 120.2
C56 C57 H57 119.8
C56 C57 C58 120.3(4)
C58 C57 H57 119.8
C57 C58 H58 119.8
C57 C58 C59 120.4(4)
C59 C58 H58 119.8
C54 C59 C58 119.9(4)
C54 C59 H59 120.1
C58 C59 H59 120.1
Si4 C60 H60A 109.5
Si4 C60 H60B 109.5
Si4 C60 H60C 109.5
H60A C60 H60B 109.5
H60A C60 H60C 109.5
H60B C60 H60C 109.5
Si4 C61 H61A 109.5
Si4 C61 H61B 109.5
Si4 C61 H61C 109.5
H61A C61 H61B 109.5
H61A C61 H61C 109.5
H61B C61 H61C 109.5
Si4 C62 H62A 109.5
Si4 C62 H62B 109.5
Si4 C62 H62C 109.5
H62A C62 H62B 109.5
H62A C62 H62C 109.5
H62B C62 H62C 109.5
O2 K1 O1 61.36(9)
O2 K1 O3 60.40(10)
O2 K1 O4 119.25(10)
O2 K1 O5 178.48(9)
O2 K1 O6 120.19(9)
O3 K1 O1 121.04(9)
O4 K1 O1 175.51(8)
O4 K1 O3 60.50(9)
O4 K1 O6 118.74(9)
O5 K1 O1 118.47(9)
O5 K1 O3 119.50(10)
O5 K1 O4 61.06(9)
O5 K1 O6 59.94(9)
O6 K1 O1 59.67(8)
O6 K1 O3 179.04(9)
O7 K1 O1 92.19(11)
O7 K1 O2 97.70(11)
O7 K1 O3 87.02(11)
O7 K1 O4 92.11(11)
O7 K1 O5 80.79(10)
O7 K1 O6 93.61(10)
O8 K1 O1 86.80(12)
O8 K1 O2 84.37(11)
O8 K1 O3 95.98(11)
O8 K1 O4 88.83(12)
O8 K1 O5 97.13(10)
O8 K1 O6 83.38(10)
O8 K1 O7 176.93(11)
C63 O1 K1 110.7(2)
C63 O1 C74 112.4(3)
C74 O1 K1 112.4(2)
C64 O2 K1 114.4(2)
C65 O2 K1 116.0(3)
C65 O2 C64 113.1(3)
C66 O3 K1 113.7(3)
C66 O3 C67 112.6(4)
C67 O3 K1 113.3(2)
C68 O4 K1 114.8(3)
C69 O4 K1 112.3(3)
C69 O4 C68 111.6(3)
C70 O5 K1 115.8(2)
C70 O5 C71 111.7(3)
C71 O5 K1 119.5(2)
C72 O6 K1 112.3(2)
C73 O6 K1 116.8(2)
C73 O6 C72 112.4(3)
C75 O7 K1 115.6(3)
C78 O7 K1 125.7(4)
C78 O7 C75 107.0(4)
C79 O8 K1 121.4(3)
C82 O8 K1 108.9(3)
C82 O8 C79 108.2(4)
O1 C63 H63A 110.1
O1 C63 H63B 110.1
O1 C63 C64 108.2(4)
H63A C63 H63B 108.4
C64 C63 H63A 110.1
C64 C63 H63B 110.1
O2 C64 C63 107.8(3)
O2 C64 H64A 110.1
O2 C64 H64B 110.1
C63 C64 H64A 110.1
C63 C64 H64B 110.1
H64A C64 H64B 108.5
O2 C65 H65A 110.0
O2 C65 H65B 110.0
O2 C65 C66 108.3(4)
H65A C65 H65B 108.4
C66 C65 H65A 110.0
C66 C65 H65B 110.0
O3 C66 C65 108.7(4)
O3 C66 H66A 109.9
O3 C66 H66B 109.9
C65 C66 H66A 109.9
C65 C66 H66B 109.9
H66A C66 H66B 108.3
O3 C67 H67A 109.9
O3 C67 H67B 109.9
O3 C67 C68 108.9(4)
H67A C67 H67B 108.3
C68 C67 H67A 109.9
C68 C67 H67B 109.9
O4 C68 C67 109.0(4)
O4 C68 H68A 109.9
O4 C68 H68B 109.9
C67 C68 H68A 109.9
C67 C68 H68B 109.9
H68A C68 H68B 108.3
O4 C69 H69A 109.8
O4 C69 H69B 109.8
O4 C69 C70 109.3(4)
H69A C69 H69B 108.3
C70 C69 H69A 109.8
C70 C69 H69B 109.8
O5 C70 C69 108.3(3)
O5 C70 H70A 110.0
O5 C70 H70B 110.0
C69 C70 H70A 110.0
C69 C70 H70B 110.0
H70A C70 H70B 108.4
O5 C71 H71A 110.0
O5 C71 H71B 110.0
O5 C71 C72 108.6(3)
H71A C71 H71B 108.4
C72 C71 H71A 110.0
C72 C71 H71B 110.0
O6 C72 C71 109.4(3)
O6 C72 H72A 109.8
O6 C72 H72B 109.8
C71 C72 H72A 109.8
C71 C72 H72B 109.8
H72A C72 H72B 108.2
O6 C73 H73A 110.0
O6 C73 H73B 110.0
O6 C73 C74 108.5(4)
H73A C73 H73B 108.4
C74 C73 H73A 110.0
C74 C73 H73B 110.0
O1 C74 C73 108.7(4)
O1 C74 H74A 110.0
O1 C74 H74B 110.0
C73 C74 H74A 110.0
C73 C74 H74B 110.0
H74A C74 H74B 108.3
O7 C75 H75A 110.5
O7 C75 H75B 110.5
O7 C75 C76 106.3(5)
H75A C75 H75B 108.7
C76 C75 H75A 110.5
C76 C75 H75B 110.5
C75 C76 H76A 110.6
C75 C76 H76B 110.6
H76A C76 H76B 108.8
C77 C76 C75 105.5(6)
C77 C76 H76A 110.6
C77 C76 H76B 110.6
C76 C77 H77A 110.3
C76 C77 H77B 110.3
C76 C77 C78 107.1(5)
H77A C77 H77B 108.6
C78 C77 H77A 110.3
C78 C77 H77B 110.3
O7 C78 C77 104.1(6)
O7 C78 H78A 110.9
O7 C78 H78B 110.9
C77 C78 H78A 110.9
C77 C78 H78B 110.9
H78A C78 H78B 109.0
O8 C79 H79A 110.4
O8 C79 H79B 110.4
O8 C79 C80 106.7(4)
H79A C79 H79B 108.6
C80 C79 H79A 110.4
C80 C79 H79B 110.4
C79 C80 H80A 111.4
C79 C80 H80B 111.4
H80A C80 H80B 109.3
C81 C80 C79 101.8(5)
C81 C80 H80A 111.4
C81 C80 H80B 111.4
C80 C81 H81A 110.9
C80 C81 H81B 110.9
H81A C81 H81B 108.9
C82 C81 C80 104.5(5)
C82 C81 H81A 110.9
C82 C81 H81B 110.9
O8 C82 C81 108.3(5)
O8 C82 H82A 110.0
O8 C82 H82B 110.0
C81 C82 H82A 110.0
C81 C82 H82B 110.0
H82A C82 H82B 108.4
C83A O9 C86 110.3(7)
C86 O9 C83 104.5(5)
O9 C83 H83A 110.5
O9 C83 H83B 110.5
H83A C83 H83B 108.7
C84 C83 O9 106.0(7)
C84 C83 H83A 110.5
C84 C83 H83B 110.5
O9 C83A H83C 110.4
O9 C83A H83D 110.4
O9 C83A C84 106.6(10)
H83C C83A H83D 108.6
C84 C83A H83C 110.4
C84 C83A H83D 110.4
C83 C84 H84A 111.0
C83 C84 H84B 111.0
C83 C84 C85 104.0(6)
C83A C84 H84C 110.5
C83A C84 H84D 110.5
H84A C84 H84B 109.0
H84C C84 H84D 108.7
C85 C84 C83A 106.2(8)
C85 C84 H84A 111.0
C85 C84 H84B 111.0
C85 C84 H84C 110.5
C85 C84 H84D 110.5
C84 C85 H85A 110.6
C84 C85 H85B 110.6
C84 C85 C86 105.8(5)
H85A C85 H85B 108.7
C86 C85 H85A 110.6
C86 C85 H85B 110.6
O9 C86 C85 107.7(5)
O9 C86 H86A 110.2
O9 C86 H86B 110.2
C85 C86 H86A 110.2
C85 C86 H86B 110.2
H86A C86 H86B 108.5
C90 O10 C87A 110.8(10)
C90 O10 C87 106.4(7)
O10 C87A H87A 111.6
O10 C87A H87B 111.6
O10 C87A C88A 100.7(14)
H87A C87A H87B 109.4
C88A C87A H87A 111.6
C88A C87A H87B 111.6
C87A C88A H88A 109.0
C87A C88A H88B 109.0
H88A C88A H88B 107.8
C89 C88A C87A 113.0(15)
C89 C88A H88A 109.0
C89 C88A H88B 109.0
O10 C90 H90A 109.9
O10 C90 H90B 109.9
H90A C90 H90B 108.3
C89 C90 O10 108.9(8)
C89 C90 H90A 109.9
C89 C90 H90B 109.9
C88A C89 H89A 111.0
C88A C89 H89B 111.0
C90 C89 C88A 103.7(12)
C90 C89 H89A 111.0
C90 C89 H89B 111.0
C90 C89 H89C 110.1
C90 C89 H89D 110.1
C90 C89 C88 108.1(9)
H89A C89 H89B 109.0
H89C C89 H89D 108.4
C88 C89 H89C 110.1
C88 C89 H89D 110.1
O10 C87 H87C 110.4
O10 C87 H87D 110.4
H87C C87 H87D 108.6
C88 C87 O10 106.5(9)
C88 C87 H87C 110.4
C88 C87 H87D 110.4
C89 C88 C87 108.8(9)
C89 C88 H88C 109.9
C89 C88 H88D 109.9
C87 C88 H88C 109.9
C87 C88 H88D 109.9
H88C C88 H88D 108.3

loop_
_geom_bond_atom_site_label_1
_geom_bond_atom_site_label_2
_geom_bond_distance
Y1 N1 2.468(3)
Y1 N2 2.470(3)
Y1 N3 2.473(3)
Y1 N4 2.479(3)
Y1 C1 2.459(3)
Y1 C32 2.455(3)
P1 N1 1.619(3)
P1 C1 1.629(4)
P1 C2 1.837(4)
P1 C8 1.840(3)
P2 N2 1.618(3)
P2 C1 1.638(4)
P2 C17 1.841(4)
P2 C23 1.837(4)
P3 N3 1.617(3)
P3 C32 1.631(4)
P3 C33 1.838(4)
P3 C39 1.836(4)
P4 N4 1.617(3)
P4 C32 1.640(4)
P4 C48 1.831(4)
P4 C54 1.842(3)
Si1 N1 1.713(3)
Si1 C14 1.893(4)
Si1 C15 1.889(4)
Si1 C16 1.861(4)
Si2 N2 1.711(3)
Si2 C29 1.884(4)
Si2 C30 1.882(4)
Si2 C31 1.870(4)
Si3 N3 1.710(3)
Si3 C45 1.890(5)
Si3 C46 1.870(5)
Si3 C47 1.865(4)
Si4 N4 1.715(3)
Si4 C60 1.885(4)
Si4 C61 1.871(4)
Si4 C62 1.888(4)
C2 C3 1.383(6)
C2 C7 1.396(6)
C3 H3 0.9500
C3 C4 1.401(6)
C4 H4 0.9500
C4 C5 1.374(8)
C5 H5 0.9500
C5 C6 1.375(8)
C6 H6 0.9500
C6 C7 1.400(6)
C7 H7 0.9500
C8 C9 1.376(5)
C8 C13 1.398(6)
C9 H9 0.9500
C9 C10 1.390(5)
C10 H10 0.9500
C10 C11 1.373(7)
C11 H11 0.9500
C11 C12 1.394(7)
C12 H12 0.9500
C12 C13 1.383(6)
C13 H13 0.9500
C14 H14A 0.9800
C14 H14B 0.9800
C14 H14C 0.9800
C15 H15A 0.9800
C15 H15B 0.9800
C15 H15C 0.9800
C16 H16A 0.9800
C16 H16B 0.9800
C16 H16C 0.9800
C17 C18 1.392(5)
C17 C22 1.388(5)
C18 H18 0.9500
C18 C19 1.389(5)
C19 H19 0.9500
C19 C20 1.384(6)
C20 H20 0.9500
C20 C21 1.397(6)
C21 H21 0.9500
C21 C22 1.386(5)
C22 H22 0.9500
C23 C24 1.376(6)
C23 C28 1.403(6)
C24 H24 0.9500
C24 C25 1.403(6)
C25 H25 0.9500
C25 C26 1.370(9)
C26 H26 0.9500
C26 C27 1.384(8)
C27 H27 0.9500
C27 C28 1.375(6)
C28 H28 0.9500
C29 H29A 0.9800
C29 H29B 0.9800
C29 H29C 0.9800
C30 H30A 0.9800
C30 H30B 0.9800
C30 H30C 0.9800
C31 H31A 0.9800
C31 H31B 0.9800
C31 H31C 0.9800
C33 C34 1.391(5)
C33 C38 1.392(5)
C34 H34 0.9500
C34 C35 1.387(6)
C35 H35 0.9500
C35 C36 1.385(7)
C36 H36 0.9500
C36 C37 1.382(6)
C37 H37 0.9500
C37 C38 1.388(5)
C38 H38 0.9500
C39 C40 1.397(6)
C39 C44 1.385(6)
C40 H40 0.9500
C40 C41 1.379(6)
C41 H41 0.9500
C41 C42 1.379(7)
C42 H42 0.9500
C42 C43 1.394(7)
C43 H43 0.9500
C43 C44 1.383(6)
C44 H44 0.9500
C45 H45A 0.9800
C45 H45B 0.9800
C45 H45C 0.9800
C46 H46A 0.9800
C46 H46B 0.9800
C46 H46C 0.9800
C47 H47A 0.9800
C47 H47B 0.9800
C47 H47C 0.9800
C48 C49 1.396(5)
C48 C53 1.387(5)
C49 H49 0.9500
C49 C50 1.381(6)
C50 H50 0.9500
C50 C51 1.391(7)
C51 H51 0.9500
C51 C52 1.382(8)
C52 H52 0.9500
C52 C53 1.383(7)
C53 H53 0.9500
C54 C55 1.373(6)
C54 C59 1.395(5)
C55 H55 0.9500
C55 C56 1.407(5)
C56 H56 0.9500
C56 C57 1.366(6)
C57 H57 0.9500
C57 C58 1.377(7)
C58 H58 0.9500
C58 C59 1.396(5)
C59 H59 0.9500
C60 H60A 0.9800
C60 H60B 0.9800
C60 H60C 0.9800
C61 H61A 0.9800
C61 H61B 0.9800
C61 H61C 0.9800
C62 H62A 0.9800
C62 H62B 0.9800
C62 H62C 0.9800
K1 O1 2.832(3)
K1 O2 2.744(3)
K1 O3 2.820(3)
K1 O4 2.803(3)
K1 O5 2.752(3)
K1 O6 2.811(3)
K1 O7 2.714(4)
K1 O8 2.701(4)
O1 C63 1.419(5)
O1 C74 1.421(5)
O2 C64 1.426(6)
O2 C65 1.414(6)
O3 C66 1.418(6)
O3 C67 1.426(6)
O4 C68 1.422(5)
O4 C69 1.420(6)
O5 C70 1.412(5)
O5 C71 1.415(5)
O6 C72 1.423(5)
O6 C73 1.421(5)
O7 C75 1.431(7)
O7 C78 1.427(7)
O8 C79 1.419(7)
O8 C82 1.403(7)
C63 H63A 0.9900
C63 H63B 0.9900
C63 C64 1.502(7)
C64 H64A 0.9900
C64 H64B 0.9900
C65 H65A 0.9900
C65 H65B 0.9900
C65 C66 1.496(7)
C66 H66A 0.9900
C66 H66B 0.9900
C67 H67A 0.9900
C67 H67B 0.9900
C67 C68 1.493(8)
C68 H68A 0.9900
C68 H68B 0.9900
C69 H69A 0.9900
C69 H69B 0.9900
C69 C70 1.502(6)
C70 H70A 0.9900
C70 H70B 0.9900
C71 H71A 0.9900
C71 H71B 0.9900
C71 C72 1.496(6)
C72 H72A 0.9900
C72 H72B 0.9900
C73 H73A 0.9900
C73 H73B 0.9900
C73 C74 1.489(7)
C74 H74A 0.9900
C74 H74B 0.9900
C75 H75A 0.9900
C75 H75B 0.9900
C75 C76 1.484(8)
C76 H76A 0.9900
C76 H76B 0.9900
C76 C77 1.454(11)
C77 H77A 0.9900
C77 H77B 0.9900
C77 C78 1.518(10)
C78 H78A 0.9900
C78 H78B 0.9900
C79 H79A 0.9900
C79 H79B 0.9900
C79 C80 1.490(8)
C80 H80A 0.9900
C80 H80B 0.9900
C80 C81 1.487(9)
C81 H81A 0.9900
C81 H81B 0.9900
C81 C82 1.481(8)
C82 H82A 0.9900
C82 H82B 0.9900
O9 C83 1.454(10)
O9 C83A 1.386(13)
O9 C86 1.407(7)
C83 H83A 0.9900
C83 H83B 0.9900
C83 C84 1.430(9)
C83A H83C 0.9900
C83A H83D 0.9900
C83A C84 1.487(14)
C84 H84A 0.9900
C84 H84B 0.9900
C84 H84C 0.9900
C84 H84D 0.9900
C84 C85 1.458(9)
C85 H85A 0.9900
C85 H85B 0.9900
C85 C86 1.479(7)
C86 H86A 0.9900
C86 H86B 0.9900
O10 C87A 1.435(14)
O10 C90 1.414(10)
O10 C87 1.456(11)
C87A H87A 0.9900
C87A H87B 0.9900
C87A C88A 1.448(14)
C88A H88A 0.9900
C88A H88B 0.9900
C88A C89 1.418(16)
C90 H90A 0.9900
C90 H90B 0.9900
C90 C89 1.390(10)
C89 H89A 0.9900
C89 H89B 0.9900
C89 H89C 0.9900
C89 H89D 0.9900
C89 C88 1.403(13)
C87 H87C 0.9900
C87 H87D 0.9900
C87 C88 1.415(11)
C88 H88C 0.9900
C88 H88D 0.9900

loop_
_geom_torsion_atom_site_label_1
_geom_torsion_atom_site_label_2
_geom_torsion_atom_site_label_3
_geom_torsion_atom_site_label_4
_geom_torsion
P1 C2 C3 C4 171.5(3)
P1 C2 C7 C6 -171.6(3)
P1 C8 C9 C10 -179.0(3)
P1 C8 C13 C12 179.7(3)
P2 C17 C18 C19 -171.2(3)
P2 C17 C22 C21 170.3(3)
P2 C23 C24 C25 -179.0(4)
P2 C23 C28 C27 179.1(4)
P3 C33 C34 C35 -176.6(3)
P3 C33 C38 C37 177.5(3)
P3 C39 C40 C41 166.1(4)
P3 C39 C44 C43 -167.0(4)
P4 C48 C49 C50 -177.4(3)
P4 C48 C53 C52 177.7(4)
P4 C54 C55 C56 -177.9(3)
P4 C54 C59 C58 178.7(3)
N1 P1 C1 Y1 6.07(17)
N1 P1 C1 P2 139.8(13)
N1 P1 C2 C3 -140.1(3)
N1 P1 C2 C7 33.8(3)
N1 P1 C8 C9 -120.0(3)
N1 P1 C8 C13 61.5(4)
N2 P2 C1 Y1 -1.18(18)
N2 P2 C1 P1 -134.9(13)
N2 P2 C17 C18 -138.2(3)
N2 P2 C17 C22 50.1(3)
N2 P2 C23 C24 -132.1(3)
N2 P2 C23 C28 49.2(4)
N3 P3 C32 Y1 2.75(17)
N3 P3 C32 P4 144.3(13)
N3 P3 C33 C34 -60.3(3)
N3 P3 C33 C38 122.0(3)
N3 P3 C39 C40 156.9(3)
N3 P3 C39 C44 -35.4(4)
N4 P4 C32 Y1 -1.64(17)
N4 P4 C32 P3 -143.2(13)
N4 P4 C48 C49 -55.0(3)
N4 P4 C48 C53 128.3(4)
N4 P4 C54 C55 125.1(3)
N4 P4 C54 C59 -53.6(4)
C1 P1 N1 Y1 -6.05(17)
C1 P1 N1 Si1 162.6(2)
C1 P1 C2 C3 -18.9(3)
C1 P1 C2 C7 155.0(3)
C1 P1 C8 C9 119.6(3)
C1 P1 C8 C13 -58.9(4)
C1 P2 N2 Y1 1.17(18)
C1 P2 N2 Si2 175.1(2)
C1 P2 C17 C18 101.5(3)
C1 P2 C17 C22 -70.2(3)
C1 P2 C23 C24 -10.6(4)
C1 P2 C23 C28 170.7(3)
C2 P1 N1 Y1 118.07(14)
C2 P1 N1 Si1 -73.3(3)
C2 P1 C1 Y1 -116.73(14)
C2 P1 C1 P2 17.0(14)
C2 P1 C8 C9 -2.1(4)
C2 P1 C8 C13 179.4(3)
C2 C3 C4 C5 0.4(6)
C3 C2 C7 C6 2.2(6)
C3 C4 C5 C6 2.3(6)
C4 C5 C6 C7 -2.6(6)
C5 C6 C7 C2 0.3(6)
C7 C2 C3 C4 -2.6(5)
C8 P1 N1 Y1 -129.21(13)
C8 P1 N1 Si1 39.4(3)
C8 P1 C1 Y1 127.66(15)
C8 P1 C1 P2 -98.6(13)
C8 P1 C2 C3 102.6(3)
C8 P1 C2 C7 -83.6(3)
C8 C9 C10 C11 -0.8(7)
C9 C8 C13 C12 1.2(6)
C9 C10 C11 C12 1.3(7)
C10 C11 C12 C13 -0.7(7)
C11 C12 C13 C8 -0.6(7)
C13 C8 C9 C10 -0.5(6)
C14 Si1 N1 Y1 -97.1(2)
C14 Si1 N1 P1 98.5(3)
C15 Si1 N1 Y1 142.8(2)
C15 Si1 N1 P1 -21.6(3)
C16 Si1 N1 Y1 21.5(3)
C16 Si1 N1 P1 -143.0(2)
C17 P2 N2 Y1 -122.14(14)
C17 P2 N2 Si2 51.8(3)
C17 P2 C1 Y1 120.90(14)
C17 P2 C1 P1 -12.8(14)
C17 P2 C23 C24 109.5(3)
C17 P2 C23 C28 -69.2(4)
C17 C18 C19 C20 0.7(6)
C18 C17 C22 C21 -1.8(5)
C18 C19 C20 C21 -0.5(6)
C19 C20 C21 C22 -0.8(6)
C20 C21 C22 C17 2.0(6)
C22 C17 C18 C19 0.5(6)
C23 P2 N2 Y1 125.13(14)
C23 P2 N2 Si2 -60.9(3)
C23 P2 C1 Y1 -126.00(15)
C23 P2 C1 P1 100.3(13)
C23 P2 C17 C18 -18.0(4)
C23 P2 C17 C22 170.3(3)
C23 C24 C25 C26 -0.3(8)
C24 C23 C28 C27 0.4(6)
C24 C25 C26 C27 0.6(8)
C25 C26 C27 C28 -0.4(8)
C26 C27 C28 C23 -0.1(8)
C28 C23 C24 C25 -0.2(6)
C29 Si2 N2 Y1 140.1(2)
C29 Si2 N2 P2 -31.5(3)
C30 Si2 N2 Y1 -98.0(2)
C30 Si2 N2 P2 90.4(3)
C31 Si2 N2 Y1 21.2(3)
C31 Si2 N2 P2 -150.4(3)
C32 P3 N3 Y1 -2.73(17)
C32 P3 N3 Si3 -179.3(2)
C32 P3 C33 C34 176.8(3)
C32 P3 C33 C38 -1.0(3)
C32 P3 C39 C40 -83.5(4)
C32 P3 C39 C44 84.3(4)
C32 P4 N4 Y1 1.62(17)
C32 P4 N4 Si4 -173.3(2)
C32 P4 C48 C49 64.4(3)
C32 P4 C48 C53 -112.4(4)
C32 P4 C54 C55 3.1(4)
C32 P4 C54 C59 -175.6(3)
C33 P3 N3 Y1 -127.88(14)
C33 P3 N3 Si3 55.6(3)
C33 P3 C32 Y1 129.46(13)
C33 P3 C32 P4 -89.0(13)
C33 P3 C39 C40 35.7(4)
C33 P3 C39 C44 -156.6(3)
C33 C34 C35 C36 -1.2(6)
C34 C33 C38 C37 -0.4(5)
C34 C35 C36 C37 0.5(6)
C35 C36 C37 C38 0.2(6)
C36 C37 C38 C33 -0.3(6)
C38 C33 C34 C35 1.1(6)
C39 P3 N3 Y1 119.56(14)
C39 P3 N3 Si3 -57.0(3)
C39 P3 C32 Y1 -118.15(16)
C39 P3 C32 P4 23.4(14)
C39 P3 C33 C34 57.5(3)
C39 P3 C33 C38 -120.2(3)
C39 C40 C41 C42 1.0(8)
C40 C39 C44 C43 1.1(6)
C40 C41 C42 C43 0.4(8)
C41 C42 C43 C44 -1.0(8)
C42 C43 C44 C39 0.3(7)
C44 C39 C40 C41 -1.7(6)
C45 Si3 N3 Y1 -147.3(2)
C45 Si3 N3 P3 28.0(3)
C46 Si3 N3 Y1 91.9(3)
C46 Si3 N3 P3 -92.9(3)
C47 Si3 N3 Y1 -29.4(3)
C47 Si3 N3 P3 145.8(3)
C48 P4 N4 Y1 123.97(14)
C48 P4 N4 Si4 -51.0(3)
C48 P4 C32 Y1 -121.98(15)
C48 P4 C32 P3 96.5(13)
C48 P4 C54 C55 -117.9(3)
C48 P4 C54 C59 63.4(3)
C48 C49 C50 C51 0.3(7)
C49 C48 C53 C52 1.0(7)
C49 C50 C51 C52 -0.7(7)
C50 C51 C52 C53 1.3(8)
C51 C52 C53 C48 -1.4(8)
C53 C48 C49 C50 -0.4(6)
C54 P4 N4 Y1 -123.39(15)
C54 P4 N4 Si4 61.7(3)
C54 P4 C32 Y1 123.26(14)
C54 P4 C32 P3 -18.3(14)
C54 P4 C48 C49 -174.4(3)
C54 P4 C48 C53 8.8(4)
C54 C55 C56 C57 -0.6(6)
C55 C54 C59 C58 0.0(6)
C55 C56 C57 C58 -0.5(6)
C56 C57 C58 C59 1.3(6)
C57 C58 C59 C54 -1.1(6)
C59 C54 C55 C56 0.9(6)
C60 Si4 N4 Y1 -142.4(2)
C60 Si4 N4 P4 30.4(3)
C61 Si4 N4 Y1 -24.5(3)
C61 Si4 N4 P4 148.3(2)
C62 Si4 N4 Y1 95.3(2)
C62 Si4 N4 P4 -92.0(3)
K1 O1 C63 C64 52.6(4)
K1 O1 C74 C73 -55.6(4)
K1 O2 C64 C63 50.6(4)
K1 O2 C65 C66 -50.7(5)
K1 O3 C66 C65 -47.6(4)
K1 O3 C67 C68 50.8(4)
K1 O4 C68 C67 47.8(4)
K1 O4 C69 C70 -50.7(4)
K1 O5 C70 C69 -47.5(4)
K1 O5 C71 C72 38.2(4)
K1 O6 C72 C71 54.6(4)
K1 O6 C73 C74 -42.9(4)
K1 O7 C75 C76 113.7(5)
K1 O7 C78 C77 -110.4(6)
K1 O8 C79 C80 -148.9(4)
K1 O8 C82 C81 136.4(6)
O1 C63 C64 O2 -70.4(4)
O2 C65 C66 O3 65.3(5)
O3 C67 C68 O4 -66.4(5)
O4 C69 C70 O5 66.1(5)
O5 C71 C72 O6 -61.3(4)
O6 C73 C74 O1 65.8(5)
O7 C75 C76 C77 19.2(8)
O8 C79 C80 C81 32.1(7)
C63 O1 C74 C73 178.7(4)
C64 O2 C65 C66 174.3(4)
C65 O2 C64 C63 -173.7(4)
C66 O3 C67 C68 -178.5(4)
C67 O3 C66 C65 -178.1(4)
C68 O4 C69 C70 178.8(4)
C69 O4 C68 C67 177.1(4)
C70 O5 C71 C72 178.1(4)
C71 O5 C70 C69 171.1(4)
C72 O6 C73 C74 -174.8(4)
C73 O6 C72 C71 -171.3(3)
C74 O1 C63 C64 179.2(4)
C75 O7 C78 C77 30.5(7)
C75 C76 C77 C78 -0.6(9)
C76 C77 C78 O7 -18.1(8)
C78 O7 C75 C76 -31.7(7)
C79 O8 C82 C81 2.6(9)
C79 C80 C81 C82 -29.6(8)
C80 C81 C82 O8 17.7(9)
C82 O8 C79 C80 -22.1(8)
O9 C83 C84 C83A 64.7(13)
O9 C83 C84 C85 -33.7(12)
O9 C83A C84 C83 -72.0(16)
O9 C83A C84 C85 18(2)
C83 O9 C83A C84 66.0(13)
C83 O9 C86 C85 -20.3(9)
C83 C84 C85 C86 20.7(10)
C83A O9 C83 C84 -71.3(13)
C83A O9 C86 C85 11.9(15)
C83A C84 C85 C86 -10.7(15)
C84 C85 C86 O9 -0.1(8)
C86 O9 C83 C84 34.0(11)
C86 O9 C83A C84 -19(2)
O10 C87A C88A C89 9(2)
O10 C90 C89 C88A 17(2)
O10 C90 C89 C88 -12.2(18)
O10 C87 C88 C89 -1.8(18)
C87A O10 C90 C89 -12.5(19)
C87A O10 C87 C88 99(3)
C87A C88A C89 C90 -17(3)
C87A C88A C89 C88 86(3)
C88A C89 C88 C87 -77(2)
C90 O10 C87A C88A 2(2)
C90 O10 C87 C88 -5.5(16)
C90 C89 C88 C87 8.6(19)
C87 O10 C87A C88A -81(3)
C87 O10 C90 C89 10.9(17)
